data_2242279
loop_
_publ_author_name
'Hijji, Yousef M.'
'Rajan, Rajeesha'
'Mansour, Said'
'Ben Yahia, Hamdi'

_publ_section_title
;
 Crystal structure of (<i>E</i>)-furan-2-carbaldehyde
 <i>O</i>-benzoyloxime
;
_journal_coeditor_code GW2156
_journal_issue 9
_journal_name_full 'Acta Crystallographica Section E'
_journal_page_first 1326
_journal_page_last 1328
_journal_paper_doi 10.1107/S2056989017011562
_journal_volume 73
_journal_year 2017
_chemical_formula_analytical 'C12 H9 N O3'
_chemical_formula_iupac 'C12 H9 N O3'
_chemical_formula_moiety 'C12 H9 N O3'
_chemical_formula_sum 'C12 H9 N O3'
_chemical_formula_weight 215.2
_chemical_name_common
;
(<i>E</i>)-furan-2-carbaldehyde <i>O</i>-benzoyloxime
;
_chemical_name_systematic
;
(<i>E</i>)-(Furan-2-ylmethylidene)amino benzoate
;
_space_group_IT_number 14
_symmetry_cell_setting monoclinic
_symmetry_space_group_name_Hall '-P 2ybc'
_symmetry_space_group_name_H-M 'P 1 21/c 1'
_cell_angle_alpha 90
_cell_angle_beta 95.634(2)
_cell_angle_gamma 90
_cell_formula_units_Z 4
_cell_length_a 6.3414(3)
_cell_length_b 9.1268(5)
_cell_length_c 18.1423(9)
_cell_measurement_reflns_used 19019
_cell_measurement_temperature 293
_cell_measurement_theta_max 27.89
_cell_measurement_theta_min 2.26
_cell_volume 1044.94(9)
_computing_cell_refinement
;
SAINT (Bruker, 2015)
;
_computing_data_collection
;
APEX3 (Bruker, 2015)
;
_computing_data_reduction
;
SAINT (Bruker, 2015)
;
_computing_molecular_graphics
;
DIAMOND (Brandenburg & Berndt, 1999) and Mercury (Macrae <i>et al.</i>,
2008)
;
_computing_publication_material
;
JANA2006 (Petricek <i>et al.</i>,  2014)
;
_computing_structure_refinement
;
JANA2006 (Petricek <i>et al.</i>,  2014)
;
_computing_structure_solution
;
SIR2002 (Burla <i>et al.</i> 2003)
;
_diffrn_ambient_temperature 293
_diffrn_measured_fraction_theta_full 1
_diffrn_measured_fraction_theta_max 1
_diffrn_measurement_device 'Bruker APEXIII CCD'
_diffrn_measurement_device_type 'D8 venture'
_diffrn_measurement_method '\w and \p scans'
_diffrn_radiation_source 'X-ray tube'
_diffrn_radiation_type 'Mo K\a'
_diffrn_radiation_wavelength 0.71069
_diffrn_reflns_av_R_equivalents 0.0608
_diffrn_reflns_limit_h_max 8
_diffrn_reflns_limit_h_min -7
_diffrn_reflns_limit_k_max 12
_diffrn_reflns_limit_k_min -12
_diffrn_reflns_limit_l_max 23
_diffrn_reflns_limit_l_min -23
_diffrn_reflns_number 19019
_diffrn_reflns_theta_full 27.89
_diffrn_reflns_theta_max 27.89
_diffrn_reflns_theta_min 2.26
_exptl_absorpt_coefficient_mu 0.1
_exptl_absorpt_correction_T_max 0.89
_exptl_absorpt_correction_T_min 0.87
_exptl_absorpt_correction_type multi-scan
_exptl_absorpt_process_details
;
(SADABS; Bruker, 2015)
;
_exptl_crystal_colour colourless
_exptl_crystal_density_diffrn 1.368
_exptl_crystal_description needle
_exptl_crystal_F_000 448
_exptl_crystal_size_max 0.190
_exptl_crystal_size_mid 0.056
_exptl_crystal_size_min 0.035
_refine_diff_density_max 0.24
_refine_diff_density_min -0.19
_refine_ls_extinction_coef 86E2(11)
_refine_ls_extinction_method
;
B--C type 1 Gaussian isotropic (Becker & Coppens, 1974)
;
_refine_ls_goodness_of_fit_ref 1.05
_refine_ls_hydrogen_treatment refall
_refine_ls_number_constraints 0
_refine_ls_number_parameters 182
_refine_ls_number_reflns 2480
_refine_ls_number_restraints 0
_refine_ls_R_factor_all 0.1013
_refine_ls_R_factor_gt 0.0368
_refine_ls_shift/su_max 0.0022
_refine_ls_shift/su_mean 0.0003
_refine_ls_structure_factor_coef Fsqd
_refine_ls_weighting_details w=1/(\s^2^(I)+0.001936I^2^)
_refine_ls_weighting_scheme sigma
_refine_ls_wR_factor_gt 0.0780
_refine_ls_wR_factor_ref 0.1009
_reflns_number_gt 1245
_reflns_number_total 2480
_reflns_threshold_expression I>3\s(I)
_cod_data_source_file gw2156sup1.cif
_cod_data_source_block I
_cod_original_sg_symbol_H-M 'P 21/c'
_cod_database_code 2242279

loop_
_space_group_symop_id
_space_group_symop_operation_xyz
1 x,y,z
2 -x,y+1/2,-z+1/2
3 -x,-y,-z
4 x,-y+1/2,z+1/2

loop_
_atom_site_type_symbol
_atom_site_label
_atom_site_fract_x
_atom_site_fract_y
_atom_site_fract_z
_atom_site_U_iso_or_equiv
_atom_site_adp_type
_atom_site_calc_flag
_atom_site_occupancy
O O1 0.30081(17) 0.35070(10) 0.20660(6) 0.0583(4) Uani d 1
O O2 0.40886(16) 0.65844(10) 0.04205(5) 0.0509(4) Uani d 1
O O3 0.76174(18) 0.66965(13) 0.06946(6) 0.0708(5) Uani d 1
N N1 0.4062(2) 0.55510(12) 0.10223(6) 0.0514(5) Uani d 1
C C1 0.1492(3) 0.42685(14) 0.16340(8) 0.0476(5) Uani d 1
C C2 -0.0453(3) 0.39050(16) 0.18114(10) 0.0599(7) Uani d 1
H H2 -0.177(3) 0.4294(17) 0.1589(9) 0.071(5) Uiso d 1
C C3 -0.0152(4) 0.28632(18) 0.23844(10) 0.0695(8) Uani d 1
H H3 -0.120(3) 0.2372(18) 0.2617(9) 0.076(5) Uiso d 1
C C4 0.1916(4) 0.26537(18) 0.25172(10) 0.0682(8) Uani d 1
H H4 0.279(3) 0.2027(17) 0.2837(9) 0.074(5) Uiso d 1
C C5 0.2128(3) 0.52772(15) 0.10928(8) 0.0468(5) Uani d 1
H H5 0.099(3) 0.5716(15) 0.0768(8) 0.060(4) Uiso d 1
C C6 0.6056(2) 0.70645(15) 0.03182(8) 0.0448(5) Uani d 1
C C7 0.6002(2) 0.81086(13) -0.03072(7) 0.0402(5) Uani d 1
C C8 0.4156(3) 0.84781(16) -0.07375(8) 0.0505(6) Uani d 1
H H8 0.290(2) 0.8040(15) -0.0630(7) 0.058(4) Uiso d 1
C C9 0.4214(3) 0.94724(17) -0.13070(10) 0.0600(7) Uani d 1
H H9 0.295(3) 0.9700(17) -0.1605(9) 0.073(5) Uiso d 1
C C10 0.6096(3) 1.01023(18) -0.14491(9) 0.0596(7) Uani d 1
H H10 0.617(3) 1.0760(16) -0.1852(9) 0.069(5) Uiso d 1
C C11 0.7926(3) 0.97388(18) -0.10261(9) 0.0619(7) Uani d 1
H H11 0.922(3) 1.0175(17) -0.1118(9) 0.072(5) Uiso d 1
C C12 0.7884(3) 0.87486(17) -0.04569(9) 0.0521(6) Uani d 1
H H12 0.917(3) 0.8530(15) -0.0176(9) 0.067(5) Uiso d 1

loop_
_atom_site_aniso_label
_atom_site_aniso_U_11
_atom_site_aniso_U_22
_atom_site_aniso_U_33
_atom_site_aniso_U_12
_atom_site_aniso_U_13
_atom_site_aniso_U_23
_atom_site_aniso_type_symbol
O1 0.0656(9) 0.0566(6) 0.0511(6) -0.0020(5) -0.0023(5) 0.0048(5) O
O2 0.0418(7) 0.0557(6) 0.0551(6) 0.0011(5) 0.0037(5) 0.0127(5) O
O3 0.0408(8) 0.0946(8) 0.0751(8) 0.0062(6) -0.0033(6) 0.0227(6) O
N1 0.0521(10) 0.0499(7) 0.0518(8) 0.0018(6) 0.0026(6) 0.0090(6) N
C1 0.0539(11) 0.0431(7) 0.0458(9) 0.0023(7) 0.0056(7) -0.0043(6) C
C2 0.0589(13) 0.0498(9) 0.0740(11) 0.0015(8) 0.0217(10) 0.0002(8) C
C3 0.0903(18) 0.0522(9) 0.0718(12) -0.0055(10) 0.0368(12) -0.0006(9) C
C4 0.1016(19) 0.0539(10) 0.0491(11) -0.0050(11) 0.0081(10) 0.0044(8) C
C5 0.0443(11) 0.0464(8) 0.0498(9) 0.0024(7) 0.0052(7) -0.0011(7) C
C6 0.0350(10) 0.0488(7) 0.0506(9) 0.0034(6) 0.0043(7) -0.0060(7) C
C7 0.0347(9) 0.0416(7) 0.0447(8) 0.0012(6) 0.0061(6) -0.0067(6) C
C8 0.0385(11) 0.0556(8) 0.0577(10) -0.0016(7) 0.0067(8) 0.0046(8) C
C9 0.0482(13) 0.0682(10) 0.0627(11) 0.0040(8) 0.0019(9) 0.0134(8) C
C10 0.0586(13) 0.0624(10) 0.0592(11) -0.0018(9) 0.0134(9) 0.0103(8) C
C11 0.0516(13) 0.0694(10) 0.0668(11) -0.0138(9) 0.0171(9) 0.0000(9) C
C12 0.0373(11) 0.0643(9) 0.0544(10) -0.0023(8) 0.0032(8) -0.0035(8) C

loop_
_atom_type_symbol
_atom_type_scat_dispersion_real
_atom_type_scat_dispersion_imag
_atom_type_scat_source
C 0.0033 0.0016 'International Tables Vol C tables 4.2.6.8 and 6.1.1.1'
H 0.0000 0.0000 'International Tables Vol C tables 4.2.6.8 and 6.1.1.1'
N 0.0061 0.0033 'International Tables Vol C tables 4.2.6.8 and 6.1.1.1'
O 0.0106 0.0060 'International Tables Vol C tables 4.2.6.8 and 6.1.1.1'

loop_
_geom_angle_atom_site_label_1
_geom_angle_atom_site_label_2
_geom_angle_atom_site_label_3
_geom_angle
C1 O1 C4 105.29(14)
N1 O2 C6 113.27(10)
O2 N1 C5 106.73(11)
O1 C1 C2 110.27(13)
O1 C1 C5 119.30(14)
C2 C1 C5 130.42(15)
C1 C2 H2 126.0(10)
C1 C2 C3 106.37(18)
H2 C2 C3 127.6(10)
C2 C3 H3 127.2(10)
C2 C3 C4 107.0(2)
H3 C3 C4 125.7(10)
O1 C4 C3 111.09(16)
O1 C4 H4 114.1(11)
C3 C4 H4 134.8(11)
N1 C5 C1 122.35(14)
N1 C5 H5 121.6(9)
C1 C5 H5 116.0(9)
O2 C6 O3 123.68(13)
O2 C6 C7 111.21(12)
O3 C6 C7 125.11(14)
C6 C7 C8 122.99(13)
C6 C7 C12 117.92(13)
C8 C7 C12 119.09(13)
C7 C8 H8 118.1(8)
C7 C8 C9 120.00(15)
H8 C8 C9 121.9(9)
C8 C9 H9 119.4(10)
C8 C9 C10 120.31(16)
H9 C9 C10 120.2(10)
C9 C10 H10 121.1(10)
C9 C10 C11 119.92(16)
H10 C10 C11 118.9(10)
C10 C11 H11 120.3(9)
C10 C11 C12 120.21(17)
H11 C11 C12 119.5(10)
C7 C12 C11 120.48(15)
C7 C12 H12 121.7(10)
C11 C12 H12 117.8(10)

loop_
_geom_bond_atom_site_label_1
_geom_bond_atom_site_label_2
_geom_bond_distance
O1 C1 1.3688(17)
O1 C4 1.367(2)
O2 N1 1.4441(14)
O2 C6 1.3523(19)
O3 C6 1.1945(18)
N1 C5 1.270(2)
C1 C2 1.347(3)
C1 C5 1.433(2)
C2 H2 0.957(17)
C2 C3 1.408(2)
C3 H3 0.936(18)
C3 C4 1.324(4)
C4 H4 0.952(16)
C5 H5 0.970(15)
C6 C7 1.4795(19)
C7 C8 1.383(2)
C7 C12 1.379(2)
C8 H8 0.927(16)
C8 C9 1.378(2)
C9 H9 0.944(17)
C9 C10 1.372(3)
C10 H10 0.950(16)
C10 C11 1.368(2)
C11 H11 0.943(17)
C11 C12 1.374(2)
C12 H12 0.941(16)

loop_
_geom_hbond_atom_site_label_D
_geom_hbond_atom_site_label_H
_geom_hbond_atom_site_label_A
_geom_hbond_site_symmetry_A
_geom_hbond_distance_DH
_geom_hbond_distance_HA
_geom_hbond_distance_DA
_geom_hbond_angle_DHA
C8 H8 O2 . 0.93(2) 2.384(13) 2.724(2) 102.0(10)
C5 H5 O3 1_455 0.97(2) 2.312(16) 3.159(2) 145.0(10)

_cod_database_fobs_code 2242279
